data_7230997
loop_
_publ_author_name
'Barbas, Rafael'
'Prohens, Rafel'
'Font-Bardia, Merc\`e'
'Bauz\'a, Antonio'
'Frontera, Antonio'

_publ_section_title
;
 Hydrogen bonding versus \p-interactions: their key competition in
 sildenafil solvates
;
_journal_issue 32
_journal_name_full CrystEngComm
_journal_page_first 4526
_journal_paper_doi 10.1039/C8CE00567B
_journal_volume 20
_journal_year 2018
_chemical_formula_moiety '2(C22 H30 N6 O4 S), C7 H8 O'
_chemical_formula_sum 'C51 H68 N12 O9 S2'
_chemical_formula_weight 1057.29
_chemical_name_systematic 'Sildenafil anisole solvate'
_space_group_crystal_system monoclinic
_space_group_IT_number 14
_space_group_name_Hall '-P 2ybc'
_space_group_name_H-M_alt 'P 1 21/c 1'
_symmetry_space_group_name_Hall '-P 2ybc'
_symmetry_space_group_name_H-M 'P 1 21/c 1'
_atom_sites_solution_hydrogens geom
_audit_creation_method SHELXL-2012
_audit_update_record
;
2018-02-01 deposited with the CCDC.
2018-06-22 downloaded from the CCDC.
;
_cell_angle_alpha 90
_cell_angle_beta 106.409(2)
_cell_angle_gamma 90
_cell_formula_units_Z 2
_cell_length_a 14.8822(7)
_cell_length_b 14.2697(7)
_cell_length_c 12.8142(6)
_cell_measurement_reflns_used 9578
_cell_measurement_temperature 100(2)
_cell_measurement_theta_max 30.51
_cell_measurement_theta_min 2.85
_cell_volume 2610.4(2)
_computing_cell_refinement 'Bruker SAINT'
_computing_data_collection 'Bruker APEX2'
_computing_data_reduction 'Bruker SAINT'
_computing_molecular_graphics 'Bruker SHELXTL'
_computing_publication_material 'Bruker SHELXTL'
_computing_structure_refinement 'SHELXL-2014 (Sheldrick 2014)'
_computing_structure_solution 'XT-2014 (Sheldrick 2014)'
_diffrn_ambient_temperature 100(2)
_diffrn_measured_fraction_theta_full 0.999
_diffrn_measured_fraction_theta_max 0.999
_diffrn_measurement_device_type 'D8 Venture'
_diffrn_measurement_method '\f and \w scans'
_diffrn_radiation_type MoK\a
_diffrn_radiation_wavelength 0.71073
_diffrn_reflns_av_R_equivalents 0.0385
_diffrn_reflns_av_unetI/netI 0.0184
_diffrn_reflns_Laue_measured_fraction_full 0.999
_diffrn_reflns_Laue_measured_fraction_max 0.999
_diffrn_reflns_limit_h_max 21
_diffrn_reflns_limit_h_min -21
_diffrn_reflns_limit_k_max 20
_diffrn_reflns_limit_k_min -20
_diffrn_reflns_limit_l_max 18
_diffrn_reflns_limit_l_min -16
_diffrn_reflns_number 95257
_diffrn_reflns_point_group_measured_fraction_full 0.999
_diffrn_reflns_point_group_measured_fraction_max 0.999
_diffrn_reflns_theta_full 25.242
_diffrn_reflns_theta_max 30.560
_diffrn_reflns_theta_min 2.018
_diffrn_source microfocus
_exptl_absorpt_coefficient_mu 0.170
_exptl_absorpt_correction_T_max 0.7461
_exptl_absorpt_correction_T_min 0.7218
_exptl_absorpt_correction_type multi-scan
_exptl_absorpt_process_details sadabs
_exptl_crystal_colour colourless
_exptl_crystal_density_diffrn 1.345
_exptl_crystal_description prism
_exptl_crystal_F_000 1124
_exptl_crystal_size_max 0.435
_exptl_crystal_size_mid 0.116
_exptl_crystal_size_min 0.096
_refine_diff_density_max 2.299
_refine_diff_density_min -2.520
_refine_diff_density_rms 0.095
_refine_ls_extinction_method none
_refine_ls_goodness_of_fit_ref 1.037
_refine_ls_hydrogen_treatment constr
_refine_ls_matrix_type full
_refine_ls_number_parameters 323
_refine_ls_number_reflns 8010
_refine_ls_number_restraints 0
_refine_ls_restrained_S_all 1.037
_refine_ls_R_factor_all 0.0658
_refine_ls_R_factor_gt 0.0585
_refine_ls_shift/su_max 0.000
_refine_ls_shift/su_mean 0.000
_refine_ls_structure_factor_coef Fsqd
_refine_ls_weighting_details
;
 w=1/[\s^2^(Fo^2^)+(0.0874P)^2^+4.4294P]
 where P=(Fo^2^+2Fc^2^)/3
;
_refine_ls_weighting_scheme calc
_refine_ls_wR_factor_gt 0.1644
_refine_ls_wR_factor_ref 0.1704
_reflns_Friedel_coverage 0.000
_reflns_number_gt 6939
_reflns_number_total 8010
_reflns_threshold_expression 'I > 2\s(I)'
_cod_data_source_file c8ce00567b2.cif
_cod_data_source_block mo_023ub122_0ma_aa
_cod_depositor_comments 'Adding full bibliography for 7230997--7231000.cif.'
_cod_database_code 7230997
_shelx_space_group_comment
;
The symmetry employed for this shelxl refinement is uniquely defined
by the following loop, which should always be used as a source of
symmetry information in preference to the above space-group names.
They are only intended as comments.
;
_shelxl_version_number 2012-9

loop_
_space_group_symop_operation_xyz
'x, y, z'
'-x, y+1/2, -z+1/2'
'-x, -y, -z'
'x, -y-1/2, z-1/2'

loop_
_atom_site_label
_atom_site_type_symbol
_atom_site_fract_x
_atom_site_fract_y
_atom_site_fract_z
_atom_site_U_iso_or_equiv
_atom_site_adp_type
_atom_site_occupancy
_atom_site_site_symmetry_order
_atom_site_calc_flag
_atom_site_refinement_flags_posn
_atom_site_refinement_flags_adp
_atom_site_refinement_flags_occupancy
_atom_site_disorder_assembly
_atom_site_disorder_group
S1 S 0.17342(3) 0.46860(3) 0.11969(3) 0.00912(10) Uani 1 1 d . . . . .
O1 O 0.09337(9) 0.42249(9) 0.04883(10) 0.0133(2) Uani 1 1 d . . . . .
O2 O 0.25894(9) 0.41783(9) 0.16347(10) 0.0129(2) Uani 1 1 d . . . . .
O3 O 0.06470(9) 0.61753(10) 0.49634(10) 0.0151(3) Uani 1 1 d . . . . .
O4 O 0.40956(9) 0.71372(9) 0.67239(11) 0.0156(3) Uani 1 1 d . . . . .
N1 N 0.19808(10) 0.55593(11) 0.05079(12) 0.0120(3) Uani 1 1 d . . . . .
N2 N 0.23483(11) 0.70624(11) -0.07609(12) 0.0135(3) Uani 1 1 d . . . . .
N3 N 0.29101(10) 0.62716(10) 0.56100(11) 0.0102(3) Uani 1 1 d . . . . .
H3N H 0.2718 0.6763 0.5192 0.012 Uiso 1 1 calc R U . . .
N4 N 0.26007(10) 0.46660(10) 0.58541(12) 0.0119(3) Uani 1 1 d . . . . .
N5 N 0.44882(10) 0.53388(11) 0.81040(12) 0.0126(3) Uani 1 1 d . . . . .
N6 N 0.44131(11) 0.44343(11) 0.83924(12) 0.0144(3) Uani 1 1 d . . . . .
C1 C 0.12393(12) 0.62353(13) 0.00223(14) 0.0135(3) Uani 1 1 d . . . . .
H1A H 0.1241 0.6749 0.0542 0.016 Uiso 1 1 calc R U . . .
H1B H 0.0620 0.5924 -0.0160 0.016 Uiso 1 1 calc R U . . .
C2 C 0.14217(13) 0.66245(12) -0.09996(14) 0.0139(3) Uani 1 1 d . . . . .
H2A H 0.1380 0.6111 -0.1531 0.017 Uiso 1 1 calc R U . . .
H2B H 0.0935 0.7094 -0.1331 0.017 Uiso 1 1 calc R U . . .
C3 C 0.30775(13) 0.63798(13) -0.02306(17) 0.0178(4) Uani 1 1 d . . . . .
H3A H 0.3699 0.6686 -0.0054 0.021 Uiso 1 1 calc R U . . .
H3B H 0.3078 0.5857 -0.0738 0.021 Uiso 1 1 calc R U . . .
C4 C 0.29114(12) 0.59954(13) 0.08040(16) 0.0156(3) Uani 1 1 d . . . . .
H4A H 0.3397 0.5526 0.1140 0.019 Uiso 1 1 calc R U . . .
H4B H 0.2940 0.6508 0.1333 0.019 Uiso 1 1 calc R U . . .
C5 C 0.24924(16) 0.73993(14) -0.17837(17) 0.0225(4) Uani 1 1 d . . . . .
H5A H 0.2458 0.6870 -0.2281 0.034 Uiso 1 1 calc R U . . .
H5B H 0.3110 0.7695 -0.1635 0.034 Uiso 1 1 calc R U . . .
H5C H 0.2006 0.7858 -0.2118 0.034 Uiso 1 1 calc R U . . .
C6 C 0.13736(11) 0.51306(12) 0.22971(13) 0.0102(3) Uani 1 1 d . . . . .
C7 C 0.04777(12) 0.55070(13) 0.21373(13) 0.0123(3) Uani 1 1 d . . . . .
H7 H 0.0051 0.5518 0.1429 0.015 Uiso 1 1 calc R U . . .
C8 C 0.02104(12) 0.58650(12) 0.30140(14) 0.0126(3) Uani 1 1 d . . . . .
H8 H -0.0399 0.6121 0.2904 0.015 Uiso 1 1 calc R U . . .
C9 C 0.08389(11) 0.58484(12) 0.40574(13) 0.0108(3) Uani 1 1 d . . . . .
C10 C 0.17360(11) 0.54630(12) 0.42156(13) 0.0102(3) Uani 1 1 d . . . . .
C11 C 0.19991(11) 0.51091(12) 0.33358(13) 0.0105(3) Uani 1 1 d . . . . .
H11 H 0.2607 0.4852 0.3443 0.013 Uiso 1 1 calc R U . . .
C12 C 0.24354(11) 0.54396(12) 0.53055(13) 0.0106(3) Uani 1 1 d . . . . .
C13 C 0.36709(11) 0.63928(12) 0.65282(13) 0.0104(3) Uani 1 1 d . . . . .
C14 C 0.38403(11) 0.55413(12) 0.71508(13) 0.0112(3) Uani 1 1 d . . . . .
C15 C 0.33202(12) 0.47324(12) 0.68129(13) 0.0113(3) Uani 1 1 d . . . . .
C16 C 0.37084(12) 0.40547(12) 0.76160(14) 0.0132(3) Uani 1 1 d . . . . .
C17 C 0.34212(14) 0.30562(13) 0.76676(15) 0.0171(3) Uani 1 1 d . . . . .
H17A H 0.3911 0.2723 0.8231 0.021 Uiso 1 1 calc R U . . .
H17B H 0.3370 0.2750 0.6960 0.021 Uiso 1 1 calc R U . . .
C18 C 0.24786(16) 0.29694(16) 0.79347(19) 0.0268(4) Uani 1 1 d . . . . .
H18A H 0.1991 0.3300 0.7368 0.032 Uiso 1 1 calc R U . . .
H18B H 0.2301 0.2300 0.7912 0.032 Uiso 1 1 calc R U . . .
C19 C 0.2500(2) 0.3367(2) 0.9038(3) 0.0509(9) Uani 1 1 d . . . . .
H19A H 0.2665 0.4033 0.9063 0.076 Uiso 1 1 calc R U . . .
H19B H 0.2967 0.3029 0.9607 0.076 Uiso 1 1 calc R U . . .
H19C H 0.1882 0.3295 0.9157 0.076 Uiso 1 1 calc R U . . .
C20 C -0.02942(12) 0.64978(14) 0.48699(15) 0.0159(3) Uani 1 1 d . . . . .
H20A H -0.0755 0.6001 0.4552 0.019 Uiso 1 1 calc R U . . .
H20B H -0.0441 0.7058 0.4396 0.019 Uiso 1 1 calc R U . . .
C21 C -0.03304(15) 0.67354(15) 0.60069(16) 0.0205(4) Uani 1 1 d . . . . .
H21A H -0.0967 0.6931 0.5985 0.031 Uiso 1 1 calc R U . . .
H21B H 0.0109 0.7246 0.6299 0.031 Uiso 1 1 calc R U . . .
H21C H -0.0157 0.6183 0.6474 0.031 Uiso 1 1 calc R U . . .
C22 C 0.52045(13) 0.59451(14) 0.87753(14) 0.0170(3) Uani 1 1 d . . . . .
H22A H 0.5760 0.5933 0.8508 0.026 Uiso 1 1 calc R U . . .
H22B H 0.5373 0.5724 0.9530 0.026 Uiso 1 1 calc R U . . .
H22C H 0.4964 0.6587 0.8741 0.026 Uiso 1 1 calc R U . . .
C23 C 0.53502(19) 0.6520(3) 0.4814(2) 0.0432(4) Uani 1 1 d . . . . .
H23 H 0.5632 0.7115 0.5014 0.052 Uiso 0.5 1 calc R U P A 1
H23A H 0.5600 0.7159 0.4927 0.052 Uiso 0.5 1 calc R U P A 2
H23B H 0.5870 0.6072 0.4957 0.052 Uiso 0.5 1 calc R U P A 2
H23C H 0.4969 0.6399 0.5310 0.052 Uiso 0.5 1 calc R U P A 2
C24 C 0.5148(4) 0.3570(5) 0.6153(4) 0.0432(4) Uani 0.5 1 d . . P . .
H24 H 0.5263 0.3086 0.6683 0.052 Uiso 0.5 1 calc R U P . .
C25 C 0.54884(19) 0.4427(3) 0.6330(2) 0.0432(4) Uani 1 1 d . . . . .
H25 H 0.5883 0.4601 0.7024 0.052 Uiso 1 1 calc R U . . .
C26 C 0.5262(4) 0.5059(5) 0.5496(4) 0.0432(4) Uani 0.5 1 d . . P . .
C27 C 0.55386(16) 0.5807(2) 0.56538(18) 0.0432(4) Uani 0.5 1 d . . P B 1
H27 H 0.5907 0.5970 0.6365 0.052 Uiso 0.5 1 calc R U P B 1
O5 O 0.55386(16) 0.5807(2) 0.56538(18) 0.0432(4) Uani 0.5 1 d . . P B 2

loop_
_atom_site_aniso_label
_atom_site_aniso_U_11
_atom_site_aniso_U_22
_atom_site_aniso_U_33
_atom_site_aniso_U_23
_atom_site_aniso_U_13
_atom_site_aniso_U_12
S1 0.00903(18) 0.00964(18) 0.00870(18) -0.00045(12) 0.00252(13) -0.00070(13)
O1 0.0131(6) 0.0151(6) 0.0115(5) -0.0037(4) 0.0030(4) -0.0046(4)
O2 0.0110(5) 0.0125(5) 0.0151(6) 0.0007(4) 0.0033(4) 0.0023(4)
O3 0.0111(6) 0.0234(7) 0.0105(5) -0.0039(5) 0.0024(4) 0.0029(5)
O4 0.0150(6) 0.0136(6) 0.0155(6) -0.0023(5) -0.0001(5) -0.0022(5)
N1 0.0081(6) 0.0130(6) 0.0152(6) 0.0035(5) 0.0035(5) 0.0001(5)
N2 0.0168(7) 0.0122(6) 0.0145(6) 0.0009(5) 0.0090(5) -0.0014(5)
N3 0.0100(6) 0.0099(6) 0.0088(6) -0.0007(5) -0.0003(5) 0.0001(5)
N4 0.0111(6) 0.0130(6) 0.0096(6) -0.0002(5) -0.0001(5) -0.0007(5)
N5 0.0118(6) 0.0152(7) 0.0088(6) 0.0001(5) -0.0001(5) 0.0002(5)
N6 0.0165(7) 0.0147(7) 0.0113(6) 0.0022(5) 0.0029(5) 0.0034(5)
C1 0.0099(7) 0.0165(8) 0.0141(7) 0.0050(6) 0.0038(6) 0.0023(6)
C2 0.0168(8) 0.0135(7) 0.0111(7) 0.0007(6) 0.0037(6) -0.0020(6)
C3 0.0156(8) 0.0135(8) 0.0286(10) 0.0026(7) 0.0133(7) 0.0009(6)
C4 0.0092(7) 0.0148(8) 0.0222(8) 0.0035(6) 0.0034(6) -0.0012(6)
C5 0.0338(11) 0.0190(9) 0.0215(9) 0.0031(7) 0.0188(8) -0.0019(8)
C6 0.0108(7) 0.0103(7) 0.0092(7) -0.0007(5) 0.0025(5) -0.0009(5)
C7 0.0105(7) 0.0166(7) 0.0091(7) -0.0013(6) 0.0013(5) 0.0005(6)
C8 0.0087(7) 0.0172(8) 0.0111(7) -0.0013(6) 0.0015(5) 0.0027(6)
C9 0.0100(7) 0.0126(7) 0.0097(7) -0.0013(5) 0.0023(5) -0.0004(5)
C10 0.0090(7) 0.0121(7) 0.0084(6) 0.0002(5) 0.0005(5) -0.0002(5)
C11 0.0091(7) 0.0123(7) 0.0094(7) 0.0000(5) 0.0015(5) 0.0000(5)
C12 0.0090(7) 0.0130(7) 0.0086(6) -0.0019(5) 0.0008(5) -0.0009(5)
C13 0.0092(7) 0.0129(7) 0.0082(6) -0.0009(5) 0.0008(5) 0.0017(5)
C14 0.0098(7) 0.0135(7) 0.0089(7) -0.0002(5) 0.0004(5) 0.0005(6)
C15 0.0103(7) 0.0134(7) 0.0093(7) 0.0003(5) 0.0014(5) 0.0004(5)
C16 0.0137(7) 0.0145(7) 0.0112(7) 0.0022(6) 0.0031(6) 0.0022(6)
C17 0.0234(9) 0.0134(8) 0.0157(8) 0.0011(6) 0.0074(7) 0.0024(7)
C18 0.0290(11) 0.0231(10) 0.0319(11) -0.0077(8) 0.0145(9) -0.0076(8)
C19 0.065(2) 0.0452(16) 0.0633(19) -0.0308(15) 0.0514(17) -0.0296(15)
C20 0.0120(7) 0.0202(8) 0.0167(8) -0.0002(6) 0.0060(6) 0.0033(6)
C21 0.0234(9) 0.0227(9) 0.0190(8) -0.0053(7) 0.0120(7) 0.0008(7)
C22 0.0127(7) 0.0225(9) 0.0119(7) -0.0016(6) -0.0028(6) -0.0018(6)
C23 0.0317(7) 0.0723(10) 0.0278(6) 0.0218(7) 0.0123(5) 0.0243(7)
C24 0.0317(7) 0.0723(10) 0.0278(6) 0.0218(7) 0.0123(5) 0.0243(7)
C25 0.0317(7) 0.0723(10) 0.0278(6) 0.0218(7) 0.0123(5) 0.0243(7)
C26 0.0317(7) 0.0723(10) 0.0278(6) 0.0218(7) 0.0123(5) 0.0243(7)
C27 0.0317(7) 0.0723(10) 0.0278(6) 0.0218(7) 0.0123(5) 0.0243(7)
O5 0.0317(7) 0.0723(10) 0.0278(6) 0.0218(7) 0.0123(5) 0.0243(7)

loop_
_atom_type_symbol
_atom_type_description
_atom_type_scat_dispersion_real
_atom_type_scat_dispersion_imag
_atom_type_scat_source
C C 0.0033 0.0016 'International Tables Vol C Tables 4.2.6.8 and 6.1.1.4'
H H 0.0000 0.0000 'International Tables Vol C Tables 4.2.6.8 and 6.1.1.4'
N N 0.0061 0.0033 'International Tables Vol C Tables 4.2.6.8 and 6.1.1.4'
O O 0.0106 0.0060 'International Tables Vol C Tables 4.2.6.8 and 6.1.1.4'
S S 0.1246 0.1234 'International Tables Vol C Tables 4.2.6.8 and 6.1.1.4'

loop_
_geom_angle_atom_site_label_1
_geom_angle_atom_site_label_2
_geom_angle_atom_site_label_3
_geom_angle
_geom_angle_site_symmetry_1
_geom_angle_site_symmetry_3
O2 S1 O1 120.11(8) . .
O2 S1 N1 106.73(8) . .
O1 S1 N1 106.34(8) . .
O2 S1 C6 107.83(8) . .
O1 S1 C6 106.55(8) . .
N1 S1 C6 108.94(8) . .
C9 O3 C20 118.18(13) . .
C1 N1 C4 111.91(14) . .
C1 N1 S1 118.44(11) . .
C4 N1 S1 121.69(12) . .
C2 N2 C5 108.64(15) . .
C2 N2 C3 109.97(14) . .
C5 N2 C3 110.74(15) . .
C12 N3 C13 125.04(14) . .
C12 N3 H3N 117.5 . .
C13 N3 H3N 117.5 . .
C12 N4 C15 113.82(14) . .
N6 N5 C14 110.85(14) . .
N6 N5 C22 120.62(14) . .
C14 N5 C22 128.53(15) . .
C16 N6 N5 106.87(14) . .
N1 C1 C2 108.11(14) . .
N1 C1 H1A 110.1 . .
C2 C1 H1A 110.1 . .
N1 C1 H1B 110.1 . .
C2 C1 H1B 110.1 . .
H1A C1 H1B 108.4 . .
N2 C2 C1 111.32(14) . .
N2 C2 H2A 109.4 . .
C1 C2 H2A 109.4 . .
N2 C2 H2B 109.4 . .
C1 C2 H2B 109.4 . .
H2A C2 H2B 108.0 . .
N2 C3 C4 111.17(14) . .
N2 C3 H3A 109.4 . .
C4 C3 H3A 109.4 . .
N2 C3 H3B 109.4 . .
C4 C3 H3B 109.4 . .
H3A C3 H3B 108.0 . .
N1 C4 C3 107.59(15) . .
N1 C4 H4A 110.2 . .
C3 C4 H4A 110.2 . .
N1 C4 H4B 110.2 . .
C3 C4 H4B 110.2 . .
H4A C4 H4B 108.5 . .
N2 C5 H5A 109.5 . .
N2 C5 H5B 109.5 . .
H5A C5 H5B 109.5 . .
N2 C5 H5C 109.5 . .
H5A C5 H5C 109.5 . .
H5B C5 H5C 109.5 . .
C11 C6 C7 120.05(15) . .
C11 C6 S1 118.97(13) . .
C7 C6 S1 120.97(12) . .
C8 C7 C6 120.10(15) . .
C8 C7 H7 119.9 . .
C6 C7 H7 119.9 . .
C7 C8 C9 119.96(15) . .
C7 C8 H8 120.0 . .
C9 C8 H8 120.0 . .
O3 C9 C8 124.58(15) . .
O3 C9 C10 115.67(14) . .
C8 C9 C10 119.75(15) . .
C11 C10 C9 119.98(15) . .
C11 C10 C12 118.09(14) . .
C9 C10 C12 121.91(15) . .
C10 C11 C6 120.16(15) . .
C10 C11 H11 119.9 . .
C6 C11 H11 119.9 . .
N4 C12 N3 125.20(15) . .
N4 C12 C10 120.27(15) . .
N3 C12 C10 114.37(14) . .
O4 C13 N3 121.96(15) . .
O4 C13 C14 128.34(15) . .
N3 C13 C14 109.70(14) . .
N5 C14 C15 107.18(15) . .
N5 C14 C13 130.47(16) . .
C15 C14 C13 122.34(15) . .
N4 C15 C14 123.77(15) . .
N4 C15 C16 130.84(16) . .
C14 C15 C16 105.36(15) . .
N6 C16 C15 109.74(15) . .
N6 C16 C17 121.78(16) . .
C15 C16 C17 128.48(16) . .
C16 C17 C18 112.11(16) . .
C16 C17 H17A 109.2 . .
C18 C17 H17A 109.2 . .
C16 C17 H17B 109.2 . .
C18 C17 H17B 109.2 . .
H17A C17 H17B 107.9 . .
C19 C18 C17 113.4(2) . .
C19 C18 H18A 108.9 . .
C17 C18 H18A 108.9 . .
C19 C18 H18B 108.9 . .
C17 C18 H18B 108.9 . .
H18A C18 H18B 107.7 . .
C18 C19 H19A 109.5 . .
C18 C19 H19B 109.5 . .
H19A C19 H19B 109.5 . .
C18 C19 H19C 109.5 . .
H19A C19 H19C 109.5 . .
H19B C19 H19C 109.5 . .
O3 C20 C21 106.79(15) . .
O3 C20 H20A 110.4 . .
C21 C20 H20A 110.4 . .
O3 C20 H20B 110.4 . .
C21 C20 H20B 110.4 . .
H20A C20 H20B 108.6 . .
C20 C21 H21A 109.5 . .
C20 C21 H21B 109.5 . .
H21A C21 H21B 109.5 . .
C20 C21 H21C 109.5 . .
H21A C21 H21C 109.5 . .
H21B C21 H21C 109.5 . .
N5 C22 H22A 109.5 . .
N5 C22 H22B 109.5 . .
H22A C22 H22B 109.5 . .
N5 C22 H22C 109.5 . .
H22A C22 H22C 109.5 . .
H22B C22 H22C 109.5 . .
C24 C23 C27 126.7(5) 3_666 .
C24 C23 H23 116.7 3_666 .
C27 C23 H23 116.7 . .
C24 C23 H23A 109.5 3_666 .
C24 C23 H23B 109.5 3_666 .
H23A C23 H23B 109.5 . .
C24 C23 H23C 109.5 3_666 .
H23A C23 H23C 109.5 . .
H23B C23 H23C 109.5 . .
C23 C24 C25 110.8(5) 3_666 .
C23 C24 H24 124.6 3_666 .
C25 C24 H24 124.6 . .
C24 C25 C26 118.7(5) . .
C24 C25 H25 120.6 . .
C26 C25 H25 120.6 . .
C27 C26 C26 112.4(7) . 3_666
C27 C26 C25 118.9(5) . .
C26 C26 C25 128.7(10) 3_666 .
C27 C26 C27 143.7(4) . 3_666
C26 C26 C27 31.3(5) 3_666 3_666
C25 C26 C27 97.4(5) . 3_666
C26 C27 C23 122.7(4) . .
C26 C27 C26 36.3(4) . 3_666
C23 C27 C26 86.4(2) . 3_666
C26 C27 H27 118.6 . .
C23 C27 H27 118.6 . .
C26 C27 H27 154.9 3_666 .

loop_
_geom_bond_atom_site_label_1
_geom_bond_atom_site_label_2
_geom_bond_distance
_geom_bond_site_symmetry_2
S1 O2 1.4338(13) .
S1 O1 1.4372(13) .
S1 N1 1.6279(15) .
S1 C6 1.7622(17) .
O3 C9 1.354(2) .
O3 C20 1.447(2) .
O4 C13 1.225(2) .
N1 C1 1.466(2) .
N1 C4 1.467(2) .
N2 C2 1.465(2) .
N2 C5 1.468(2) .
N2 C3 1.474(2) .
N3 C12 1.380(2) .
N3 C13 1.394(2) .
N3 H3N 0.8800 .
N4 C12 1.294(2) .
N4 C15 1.386(2) .
N5 N6 1.356(2) .
N5 C14 1.356(2) .
N5 C22 1.451(2) .
N6 C16 1.339(2) .
C1 C2 1.516(2) .
C1 H1A 0.9900 .
C1 H1B 0.9900 .
C2 H2A 0.9900 .
C2 H2B 0.9900 .
C3 C4 1.518(3) .
C3 H3A 0.9900 .
C3 H3B 0.9900 .
C4 H4A 0.9900 .
C4 H4B 0.9900 .
C5 H5A 0.9800 .
C5 H5B 0.9800 .
C5 H5C 0.9800 .
C6 C11 1.392(2) .
C6 C7 1.398(2) .
C7 C8 1.390(2) .
C7 H7 0.9500 .
C8 C9 1.399(2) .
C8 H8 0.9500 .
C9 C10 1.405(2) .
C10 C11 1.389(2) .
C10 C12 1.488(2) .
C11 H11 0.9500 .
C13 C14 1.436(2) .
C14 C15 1.389(2) .
C15 C16 1.411(2) .
C16 C17 1.494(3) .
C17 C18 1.540(3) .
C17 H17A 0.9900 .
C17 H17B 0.9900 .
C18 C19 1.515(3) .
C18 H18A 0.9900 .
C18 H18B 0.9900 .
C19 H19A 0.9800 .
C19 H19B 0.9800 .
C19 H19C 0.9800 .
C20 C21 1.512(3) .
C20 H20A 0.9900 .
C20 H20B 0.9900 .
C21 H21A 0.9800 .
C21 H21B 0.9800 .
C21 H21C 0.9800 .
C22 H22A 0.9800 .
C22 H22B 0.9800 .
C22 H22C 0.9800 .
C23 C24 1.258(6) 3_666
C23 C27 1.449(3) .
C23 H23 0.9500 .
C23 H23A 0.9800 .
C23 H23B 0.9800 .
C23 H23C 0.9800 .
C24 C23 1.258(6) 3_666
C24 C25 1.319(8) .
C24 H24 0.9500 .
C25 C26 1.366(6) .
C25 H25 0.9500 .
C26 C27 1.142(8) .
C26 C26 1.302(12) 3_666
C26 C27 2.032(8) 3_666
C27 C26 2.032(8) 3_666
C27 H27 0.9500 .
